data_7052742
loop_
_publ_author_name
'Buffet, Jean-Charles'
'Davin, Julien P.'
'Spaniol, Thomas P.'
'Okuda, Jun'

_publ_section_title
;
 Alkaline earth metal amide complexes containing a cyclen-derived
 (NNNN) macrocyclic ligand: synthesis, structure, and ring-opening
 polymerization activity towards lactide monomers
;
_journal_issue 10
_journal_name_full 'New Journal of Chemistry'
_journal_page_first 2253
_journal_paper_doi 10.1039/c1nj20259f
_journal_volume 35
_journal_year 2011
_chemical_formula_moiety 'C17 H43 Ca N5 Si2'
_chemical_formula_sum 'C17 H43 Ca N5 Si2'
_chemical_formula_weight 413.82
_chemical_name_systematic
;
 ?
;
_space_group_IT_number 61
_space_group_name_Hall '-P 2ac 2ab'
_symmetry_cell_setting orthorhombic
_symmetry_space_group_name_Hall '-P 2ac 2ab'
_symmetry_space_group_name_H-M 'P b c a'
_atom_sites_solution_hydrogens geom
_atom_sites_solution_primary direct
_atom_sites_solution_secondary difmap
_audit_creation_method SHELXL-97
_cell_angle_alpha 90.00
_cell_angle_beta 90.00
_cell_angle_gamma 90.00
_cell_formula_units_Z 8
_cell_length_a 15.8305(10)
_cell_length_b 14.9065(9)
_cell_length_c 21.3107(13)
_cell_measurement_reflns_used 4542
_cell_measurement_temperature 130(2)
_cell_measurement_theta_max 22.26
_cell_measurement_theta_min 2.30
_cell_volume 5028.8(5)
_computing_cell_refinement 'Bruker SMART (2001)'
_computing_data_collection 'Bruker SMART (2001)'
_computing_data_reduction 'Bruker SAINT+ (1999)'
_computing_molecular_graphics 'ORTEP-III (Farrugia, 1999)'
_computing_structure_refinement 'SHELXL-97 (Sheldrick, 1997)'
_computing_structure_solution 'SIR-92 (Altomare 1992)'
_diffrn_ambient_temperature 130(2)
_diffrn_measured_fraction_theta_full 1.000
_diffrn_measured_fraction_theta_max 1.000
_diffrn_measurement_device_type 'APEX Area Detector'
_diffrn_measurement_method 'omega scans'
_diffrn_radiation_monochromator 'multilayer optics'
_diffrn_radiation_source 'INCOATEC microsource'
_diffrn_radiation_type MoK\a
_diffrn_radiation_wavelength 0.71073
_diffrn_reflns_av_R_equivalents 0.1046
_diffrn_reflns_av_sigmaI/netI 0.0691
_diffrn_reflns_limit_h_max 21
_diffrn_reflns_limit_h_min -21
_diffrn_reflns_limit_k_max 19
_diffrn_reflns_limit_k_min -19
_diffrn_reflns_limit_l_max 28
_diffrn_reflns_limit_l_min -28
_diffrn_reflns_number 66018
_diffrn_reflns_theta_full 28.31
_diffrn_reflns_theta_max 28.31
_diffrn_reflns_theta_min 1.91
_exptl_absorpt_coefficient_mu 0.355
_exptl_absorpt_correction_T_max 0.9421
_exptl_absorpt_correction_T_min 0.9072
_exptl_absorpt_correction_type multi-scan
_exptl_absorpt_process_details 'Platon Mulabs'
_exptl_crystal_colour colourless
_exptl_crystal_density_diffrn 1.093
_exptl_crystal_density_method 'not measured'
_exptl_crystal_description block
_exptl_crystal_F_000 1824
_exptl_crystal_size_max 0.28
_exptl_crystal_size_mid 0.24
_exptl_crystal_size_min 0.17
_refine_diff_density_max 0.431
_refine_diff_density_min -0.191
_refine_diff_density_rms 0.051
_refine_ls_extinction_method none
_refine_ls_goodness_of_fit_ref 0.860
_refine_ls_hydrogen_treatment constr
_refine_ls_matrix_type full
_refine_ls_number_parameters 264
_refine_ls_number_reflns 6261
_refine_ls_number_restraints 0
_refine_ls_restrained_S_all 0.860
_refine_ls_R_factor_all 0.0591
_refine_ls_R_factor_gt 0.0358
_refine_ls_shift/su_max 0.001
_refine_ls_shift/su_mean 0.000
_refine_ls_structure_factor_coef Fsqd
_refine_ls_weighting_details 'calc w=1/[\s^2^(Fo^2^)+(0.0276P)^2^+0.0000P] where P=(Fo^2^+2Fc^2^)/3'
_refine_ls_weighting_scheme calc
_refine_ls_wR_factor_gt 0.0722
_refine_ls_wR_factor_ref 0.0778
_reflns_number_gt 4249
_reflns_number_total 6261
_reflns_threshold_expression >2sigma(I)
_cod_data_source_file c1nj20259f.txt
_cod_data_source_block 2
_cod_database_code 7052742

loop_
_symmetry_equiv_pos_as_xyz
'x, y, z'
'-x+1/2, -y, z+1/2'
'x+1/2, -y+1/2, -z'
'-x, y+1/2, -z+1/2'
'-x, -y, -z'
'x-1/2, y, -z-1/2'
'-x-1/2, y-1/2, z'
'x, -y-1/2, z-1/2'

loop_
_atom_site_label
_atom_site_type_symbol
_atom_site_fract_x
_atom_site_fract_y
_atom_site_fract_z
_atom_site_U_iso_or_equiv
_atom_site_adp_type
_atom_site_occupancy
_atom_site_symmetry_multiplicity
_atom_site_calc_flag
_atom_site_refinement_flags
_atom_site_disorder_assembly
_atom_site_disorder_group
Si1 Si 0.10265(3) 0.19682(3) 0.55383(2) 0.02207(11) Uani 1 1 d . A .
Si2 Si 0.19978(3) 0.36717(3) 0.53012(2) 0.02304(12) Uani 1 1 d . A .
N1 N 0.17193(9) 0.32704(9) 0.32699(6) 0.0290(3) Uani 1 1 d . A .
N2 N -0.00006(9) 0.30330(10) 0.35397(6) 0.0304(4) Uani 1 1 d . A .
N3 N 0.06330(9) 0.11469(9) 0.33003(6) 0.0281(3) Uani 1 1 d . . .
N4 N 0.24720(9) 0.15769(10) 0.34822(6) 0.0278(3) Uani 1 1 d . . .
N5 N 0.15353(8) 0.27057(9) 0.50822(6) 0.0216(3) Uani 1 1 d . . .
Ca1 Ca 0.12822(2) 0.23412(2) 0.403425(14) 0.02156(9) Uani 1 1 d . A .
C1 C 0.11341(12) 0.38219(12) 0.29363(8) 0.0356(5) Uani 1 1 d . . .
H1A H 0.1010 0.3552 0.2522 0.043 Uiso 1 1 calc R A .
H1B H 0.1382 0.4423 0.2867 0.043 Uiso 1 1 calc R . .
C2 C 0.03271(12) 0.39069(12) 0.33120(9) 0.0383(5) Uani 1 1 d . A .
H2A H 0.0432 0.4302 0.3677 0.046 Uiso 1 1 calc R . .
H2B H -0.0109 0.4196 0.3048 0.046 Uiso 1 1 calc R . .
C3 C -0.02807(12) 0.24638(13) 0.30083(8) 0.0366(5) Uani 1 1 d . . .
H3A H 0.0078 0.2594 0.2639 0.044 Uiso 0.609(3) 1 calc PR A 1
H3B H -0.0869 0.2624 0.2898 0.044 Uiso 0.609(3) 1 calc PR A 1
H3C H -0.0442 0.2858 0.2654 0.044 Uiso 0.391(3) 1 calc PR A 2
H3D H -0.0792 0.2129 0.3138 0.044 Uiso 0.391(3) 1 calc PR A 2
C4A C -0.02399(19) 0.1467(2) 0.31476(14) 0.0364(9) Uani 0.609(3) 1 d P A 1
H4A H -0.0617 0.1332 0.3506 0.044 Uiso 0.609(3) 1 calc PR A 1
H4B H -0.0452 0.1132 0.2779 0.044 Uiso 0.609(3) 1 calc PR A 1
C5A C 0.12097(19) 0.1228(2) 0.27823(13) 0.0328(9) Uani 0.609(3) 1 d P A 1
H5A H 0.1165 0.1842 0.2608 0.039 Uiso 0.609(3) 1 calc PR A 1
H5B H 0.1035 0.0803 0.2449 0.039 Uiso 0.609(3) 1 calc PR A 1
C4B C 0.0384(3) 0.1788(3) 0.2775(2) 0.0316(13) Uani 0.391(3) 1 d P A 2
H4C H 0.0152 0.1442 0.2418 0.038 Uiso 0.391(3) 1 calc PR A 2
H4D H 0.0890 0.2115 0.2626 0.038 Uiso 0.391(3) 1 calc PR A 2
C5B C 0.1383(3) 0.0603(3) 0.3068(2) 0.0354(14) Uani 0.391(3) 1 d P A 2
H5C H 0.1496 0.0128 0.3382 0.042 Uiso 0.391(3) 1 calc PR A 2
H5D H 0.1210 0.0299 0.2676 0.042 Uiso 0.391(3) 1 calc PR A 2
C6 C 0.21426(12) 0.10427(13) 0.29507(8) 0.0367(5) Uani 1 1 d . A .
H6A H 0.2204 0.0398 0.3053 0.044 Uiso 0.609(3) 1 calc PR A 1
H6B H 0.2495 0.1165 0.2577 0.044 Uiso 0.609(3) 1 calc PR A 1
H6C H 0.2064 0.1446 0.2586 0.044 Uiso 0.391(3) 1 calc PR A 2
H6D H 0.2572 0.0590 0.2833 0.044 Uiso 0.391(3) 1 calc PR A 2
C7 C 0.29762(11) 0.23544(12) 0.32662(9) 0.0365(5) Uani 1 1 d . A .
H7A H 0.3435 0.2137 0.2989 0.044 Uiso 1 1 calc R . .
H7B H 0.3242 0.2644 0.3635 0.044 Uiso 1 1 calc R . .
C8 C 0.24594(12) 0.30497(13) 0.29138(8) 0.0393(5) Uani 1 1 d . . .
H8A H 0.2803 0.3596 0.2845 0.047 Uiso 1 1 calc R A .
H8B H 0.2293 0.2809 0.2499 0.047 Uiso 1 1 calc R . .
C9 C -0.07111(12) 0.31893(14) 0.39732(9) 0.0470(6) Uani 1 1 d . . .
H9A H -0.1153 0.3531 0.3758 0.070 Uiso 1 1 calc R A .
H9B H -0.0512 0.3528 0.4338 0.070 Uiso 1 1 calc R . .
H9C H -0.0941 0.2612 0.4112 0.070 Uiso 1 1 calc R . .
C10A C 0.0529(2) 0.0177(2) 0.34909(14) 0.0376(9) Uani 0.609(3) 1 d P A 1
H10A H 0.0348 -0.0176 0.3127 0.056 Uiso 0.609(3) 1 calc PR A 1
H10B H 0.0103 0.0133 0.3823 0.056 Uiso 0.609(3) 1 calc PR A 1
H10C H 0.1069 -0.0054 0.3647 0.056 Uiso 0.609(3) 1 calc PR A 1
C10B C -0.0046(4) 0.0558(4) 0.3455(2) 0.0413(15) Uani 0.391(3) 1 d P A 2
H10D H -0.0225 0.0233 0.3078 0.062 Uiso 0.391(3) 1 calc PR A 2
H10E H -0.0521 0.0907 0.3619 0.062 Uiso 0.391(3) 1 calc PR A 2
H10F H 0.0142 0.0128 0.3773 0.062 Uiso 0.391(3) 1 calc PR A 2
C11 C 0.30093(12) 0.10161(13) 0.38863(9) 0.0411(5) Uani 1 1 d . A .
H11A H 0.2689 0.0490 0.4026 0.062 Uiso 1 1 calc R . .
H11B H 0.3189 0.1364 0.4253 0.062 Uiso 1 1 calc R . .
H11C H 0.3507 0.0821 0.3650 0.062 Uiso 1 1 calc R . .
C12 C 0.04503(11) 0.11649(11) 0.50048(8) 0.0315(4) Uani 1 1 d . . .
H12A H 0.0060 0.1501 0.4736 0.047 Uiso 1 1 calc R A .
H12B H 0.0131 0.0733 0.5258 0.047 Uiso 1 1 calc R . .
H12C H 0.0860 0.0843 0.4743 0.047 Uiso 1 1 calc R . .
C13 C 0.01980(11) 0.24567(13) 0.60672(8) 0.0392(5) Uani 1 1 d . . .
H13A H 0.0465 0.2860 0.6371 0.059 Uiso 1 1 calc R A .
H13B H -0.0092 0.1972 0.6291 0.059 Uiso 1 1 calc R . .
H13C H -0.0212 0.2793 0.5816 0.059 Uiso 1 1 calc R . .
C14 C 0.17268(11) 0.12533(12) 0.60396(8) 0.0331(4) Uani 1 1 d . . .
H14A H 0.2142 0.0947 0.5774 0.050 Uiso 1 1 calc R A .
H14B H 0.1384 0.0807 0.6261 0.050 Uiso 1 1 calc R . .
H14C H 0.2021 0.1632 0.6346 0.050 Uiso 1 1 calc R . .
C15 C 0.12701(11) 0.46521(12) 0.52025(9) 0.0354(5) Uani 1 1 d . . .
H15A H 0.1074 0.4679 0.4767 0.053 Uiso 1 1 calc R A .
H15B H 0.1572 0.5207 0.5306 0.053 Uiso 1 1 calc R . .
H15C H 0.0784 0.4584 0.5483 0.053 Uiso 1 1 calc R . .
C16 C 0.23488(12) 0.36971(12) 0.61466(8) 0.0388(5) Uani 1 1 d . . .
H16A H 0.1856 0.3632 0.6421 0.058 Uiso 1 1 calc R A .
H16B H 0.2629 0.4270 0.6234 0.058 Uiso 1 1 calc R . .
H16C H 0.2744 0.3203 0.6224 0.058 Uiso 1 1 calc R . .
C17 C 0.29578(11) 0.38988(12) 0.48121(8) 0.0350(5) Uani 1 1 d . . .
H17A H 0.3358 0.3401 0.4857 0.052 Uiso 1 1 calc R A .
H17B H 0.3225 0.4457 0.4953 0.052 Uiso 1 1 calc R . .
H17C H 0.2793 0.3957 0.4371 0.052 Uiso 1 1 calc R . .

loop_
_atom_site_aniso_label
_atom_site_aniso_U_11
_atom_site_aniso_U_22
_atom_site_aniso_U_33
_atom_site_aniso_U_23
_atom_site_aniso_U_13
_atom_site_aniso_U_12
Si1 0.0248(3) 0.0241(3) 0.0173(2) -0.0007(2) 0.00272(19) -0.0026(2)
Si2 0.0260(3) 0.0233(3) 0.0198(2) -0.0013(2) -0.0017(2) -0.0039(2)
N1 0.0339(9) 0.0314(9) 0.0216(8) 0.0051(7) -0.0006(7) 0.0002(7)
N2 0.0291(8) 0.0339(9) 0.0282(8) -0.0078(7) -0.0054(7) 0.0017(7)
N3 0.0342(9) 0.0280(8) 0.0222(8) -0.0018(7) -0.0012(7) -0.0050(7)
N4 0.0303(8) 0.0314(9) 0.0218(8) 0.0033(6) 0.0021(6) 0.0011(7)
N5 0.0259(8) 0.0234(7) 0.0154(7) -0.0009(6) 0.0001(6) -0.0046(6)
Ca1 0.02432(18) 0.02589(19) 0.01448(16) -0.00068(14) -0.00027(14) -0.00315(15)
C1 0.0489(13) 0.0293(11) 0.0286(10) 0.0055(8) -0.0095(9) -0.0051(9)
C2 0.0464(13) 0.0311(11) 0.0374(11) -0.0004(9) -0.0148(10) 0.0069(10)
C3 0.0337(11) 0.0436(12) 0.0324(10) -0.0055(9) -0.0132(9) 0.0007(9)
C4A 0.0331(19) 0.043(2) 0.0332(18) -0.0099(15) -0.0073(14) -0.0066(16)
C5A 0.042(2) 0.039(2) 0.0170(15) -0.0075(14) 0.0015(13) -0.0018(16)
C4B 0.040(3) 0.034(3) 0.021(2) -0.004(2) -0.006(2) -0.007(2)
C5B 0.053(4) 0.030(3) 0.024(3) -0.009(2) -0.006(2) -0.003(3)
C6 0.0451(13) 0.0401(12) 0.0249(10) -0.0047(9) 0.0034(9) 0.0088(10)
C7 0.0328(11) 0.0423(12) 0.0345(11) 0.0039(9) 0.0129(9) -0.0012(9)
C8 0.0487(13) 0.0401(12) 0.0292(10) 0.0089(9) 0.0096(9) -0.0045(10)
C9 0.0331(12) 0.0572(14) 0.0506(13) -0.0167(11) -0.0006(10) 0.0080(10)
C10A 0.052(2) 0.033(2) 0.0284(18) -0.0067(15) 0.0000(17) -0.0131(18)
C10B 0.055(4) 0.039(4) 0.030(3) -0.006(3) -0.002(3) -0.022(3)
C11 0.0418(12) 0.0414(12) 0.0401(12) 0.0062(9) -0.0053(9) 0.0074(10)
C12 0.0385(11) 0.0306(11) 0.0254(9) 0.0026(8) 0.0012(8) -0.0118(8)
C13 0.0369(11) 0.0476(13) 0.0332(11) -0.0023(9) 0.0117(9) 0.0011(10)
C14 0.0401(11) 0.0326(11) 0.0264(10) 0.0025(8) 0.0009(8) -0.0004(9)
C15 0.0367(11) 0.0303(11) 0.0391(11) -0.0040(9) -0.0003(9) -0.0006(9)
C16 0.0529(13) 0.0349(11) 0.0288(10) -0.0029(9) -0.0108(9) -0.0119(10)
C17 0.0303(11) 0.0323(11) 0.0423(12) 0.0012(9) 0.0018(9) -0.0075(9)

loop_
_atom_type_symbol
_atom_type_description
_atom_type_scat_dispersion_real
_atom_type_scat_dispersion_imag
_atom_type_scat_source
C C 0.0033 0.0016 'International Tables Vol C Tables 4.2.6.8 and 6.1.1.4'
H H 0.0000 0.0000 'International Tables Vol C Tables 4.2.6.8 and 6.1.1.4'
Ca Ca 0.2262 0.3064 'International Tables Vol C Tables 4.2.6.8 and 6.1.1.4'
N N 0.0061 0.0033 'International Tables Vol C Tables 4.2.6.8 and 6.1.1.4'
Si Si 0.0817 0.0704 'International Tables Vol C Tables 4.2.6.8 and 6.1.1.4'

loop_
_geom_angle_atom_site_label_1
_geom_angle_atom_site_label_2
_geom_angle_atom_site_label_3
_geom_angle
N5 Si1 C14 114.84(7)
N5 Si1 C13 115.49(8)
C14 Si1 C13 106.97(8)
N5 Si1 C12 107.43(7)
C14 Si1 C12 105.60(8)
C13 Si1 C12 105.69(8)
C14 Si1 Ca1 125.54(6)
C13 Si1 Ca1 127.43(6)
C12 Si1 Ca1 65.04(5)
N5 Si2 C15 111.66(7)
N5 Si2 C17 110.70(7)
C15 Si2 C17 107.18(8)
N5 Si2 C16 114.25(7)
C15 Si2 C16 105.84(9)
C17 Si2 C16 106.79(8)
C15 Si2 Ca1 98.90(6)
C17 Si2 Ca1 86.36(6)
C16 Si2 Ca1 146.62(6)
C1 N1 C8 113.48(14)
C1 N1 Ca1 121.06(11)
C8 N1 Ca1 119.58(11)
C9 N2 C3 109.93(14)
C9 N2 C2 109.45(14)
C3 N2 C2 110.92(14)
C9 N2 Ca1 114.78(11)
C3 N2 Ca1 109.12(10)
C2 N2 Ca1 102.43(10)
C5A N3 C4A 113.1(2)
C5A N3 C10A 110.8(2)
C4A N3 C10A 105.3(2)
C10B N3 C5B 109.6(3)
C4A N3 C5B 145.1(2)
C10B N3 C4B 111.1(3)
C5B N3 C4B 107.3(3)
C10B N3 Ca1 125.8(2)
C5A N3 Ca1 98.89(13)
C4A N3 Ca1 106.20(13)
C10A N3 Ca1 122.68(14)
C5B N3 Ca1 104.70(18)
C4B N3 Ca1 96.64(18)
C11 N4 C6 110.25(14)
C11 N4 C7 108.37(14)
C6 N4 C7 111.92(14)
C11 N4 Ca1 114.82(10)
C6 N4 Ca1 109.91(10)
C7 N4 Ca1 101.31(10)
Si1 N5 Si2 127.64(8)
Si1 N5 Ca1 108.68(6)
Si2 N5 Ca1 122.68(7)
N1 Ca1 N5 119.82(5)
N1 Ca1 N4 72.98(5)
N5 Ca1 N4 115.33(5)
N1 Ca1 N2 72.03(5)
N5 Ca1 N2 116.44(5)
N4 Ca1 N2 126.89(5)
N1 Ca1 N3 96.23(5)
N5 Ca1 N3 143.95(5)
N4 Ca1 N3 72.56(5)
N2 Ca1 N3 72.96(5)
N1 Ca1 C7 49.89(5)
N5 Ca1 C7 110.52(5)
N4 Ca1 C7 27.52(4)
N2 Ca1 C7 117.99(5)
N3 Ca1 C7 91.63(5)
N1 Ca1 C5A 73.84(7)
N5 Ca1 C5A 160.29(7)
N4 Ca1 C5A 52.17(6)
N2 Ca1 C5A 80.27(7)
N3 Ca1 C5A 26.85(6)
C7 Ca1 C5A 65.95(7)
N1 Ca1 C4B 71.49(9)
N5 Ca1 C4B 162.73(10)
N4 Ca1 C4B 79.59(9)
N2 Ca1 C4B 51.97(9)
N3 Ca1 C4B 28.75(9)
C7 Ca1 C4B 86.73(9)
C5A Ca1 C4B 28.55(10)
N1 Ca1 C2 48.92(5)
N5 Ca1 C2 111.98(5)
N4 Ca1 C2 117.77(5)
N2 Ca1 C2 27.12(5)
N3 Ca1 C2 91.35(5)
C7 Ca1 C2 98.58(5)
C5A Ca1 C2 87.67(7)
C4B Ca1 C2 64.19(9)
N1 Ca1 C8 22.88(5)
N5 Ca1 C8 122.42(5)
N4 Ca1 C8 50.28(5)
N2 Ca1 C8 91.27(5)
N3 Ca1 C8 90.42(5)
C7 Ca1 C8 27.66(4)
C5A Ca1 C8 64.11(7)
C4B Ca1 C8 73.37(9)
C2 Ca1 C8 70.98(5)
N1 Ca1 C1 22.29(5)
N5 Ca1 C1 123.20(5)
N4 Ca1 C1 91.45(5)
N2 Ca1 C1 49.85(5)
N3 Ca1 C1 90.20(5)
C7 Ca1 C1 71.33(5)
C5A Ca1 C1 75.11(7)
C4B Ca1 C1 61.82(9)
C2 Ca1 C1 27.32(4)
C8 Ca1 C1 43.69(5)
N1 Ca1 Si1 148.34(4)
N5 Ca1 Si1 28.93(3)
N4 Ca1 Si1 118.47(3)
N2 Ca1 Si1 112.36(4)
N3 Ca1 Si1 115.21(3)
C7 Ca1 Si1 128.01(4)
C5A Ca1 Si1 137.36(6)
C4B Ca1 Si1 137.19(9)
C2 Ca1 Si1 122.64(4)
C8 Ca1 Si1 148.80(4)
C1 Ca1 Si1 144.73(4)
N1 C1 C2 109.42(14)
C2 C1 Ca1 74.62(9)
N1 C1 H1A 109.8
C2 C1 H1A 109.8
Ca1 C1 H1A 112.5
N1 C1 H1B 109.8
C2 C1 H1B 109.8
Ca1 C1 H1B 134.4
H1A C1 H1B 108.2
N2 C2 C1 113.25(15)
N2 C2 Ca1 50.45(8)
C1 C2 Ca1 78.06(9)
N2 C2 H2A 108.9
C1 C2 H2A 108.9
Ca1 C2 H2A 88.7
N2 C2 H2B 108.9
C1 C2 H2B 108.9
Ca1 C2 H2B 158.0
H2A C2 H2B 107.7
N2 C3 C4A 113.47(17)
N2 C3 C4B 114.6(2)
C4A C3 C4B 52.6(2)
N2 C3 H3A 108.9
C4A C3 H3A 108.9
C4B C3 H3A 58.6
N2 C3 H3B 108.9
C4A C3 H3B 108.9
C4B C3 H3B 136.5
H3A C3 H3B 107.7
N2 C3 H3C 108.6
C4A C3 H3C 137.9
C4B C3 H3C 108.6
H3A C3 H3C 55.0
H3B C3 H3C 55.5
N2 C3 H3D 108.6
C4A C3 H3D 59.1
C4B C3 H3D 108.6
H3A C3 H3D 142.2
H3B C3 H3D 54.5
H3C C3 H3D 107.6
N3 C4A C3 113.2(2)
N3 C4A H4A 108.9
C3 C4A H4A 108.9
N3 C4A H4B 108.9
C3 C4A H4B 108.9
H4A C4A H4B 107.7
N3 C5A C6 114.5(2)
N3 C5A Ca1 54.25(11)
C6 C5A Ca1 82.08(12)
N3 C5A H5A 108.6
C6 C5A H5A 108.6
Ca1 C5A H5A 80.3
N3 C5A H5B 108.6
C6 C5A H5B 108.6
Ca1 C5A H5B 162.9
H5A C5A H5B 107.6
N3 C4B C3 110.5(3)
N3 C4B Ca1 54.61(14)
C3 C4B Ca1 82.05(18)
N3 C4B H4C 109.6
C3 C4B H4C 109.6
Ca1 C4B H4C 163.7
N3 C4B H4D 109.6
C3 C4B H4D 109.6
Ca1 C4B H4D 77.2
H4C C4B H4D 108.1
C6 C5B N3 118.8(3)
C6 C5B H5C 107.6
N3 C5B H5C 107.6
C6 C5B H5D 107.6
N3 C5B H5D 107.6
H5C C5B H5D 107.0
C5B C6 N4 114.8(2)
C5B C6 C5A 45.6(2)
N4 C6 C5A 114.76(16)
C5B C6 H6A 65.7
N4 C6 H6A 108.6
C5A C6 H6A 108.6
C5B C6 H6B 135.9
N4 C6 H6B 108.6
C5A C6 H6B 108.6
H6A C6 H6B 107.6
C5B C6 H6C 108.6
N4 C6 H6C 108.6
C5A C6 H6C 65.7
H6A C6 H6C 140.8
H6B C6 H6C 47.7
C5B C6 H6D 108.6
N4 C6 H6D 108.6
C5A C6 H6D 136.0
H6A C6 H6D 47.7
H6B C6 H6D 62.3
H6C C6 H6D 107.5
N4 C7 C8 113.42(15)
N4 C7 Ca1 51.17(8)
C8 C7 Ca1 78.59(10)
N4 C7 H7A 108.9
C8 C7 H7A 108.9
Ca1 C7 H7A 159.1
N4 C7 H7B 108.9
C8 C7 H7B 108.9
Ca1 C7 H7B 87.3
H7A C7 H7B 107.7
N1 C8 C7 109.56(14)
C7 C8 Ca1 73.75(9)
N1 C8 H8A 109.8
C7 C8 H8A 109.8
Ca1 C8 H8A 134.4
N1 C8 H8B 109.8
C7 C8 H8B 109.8
Ca1 C8 H8B 113.0
H8A C8 H8B 108.2
N2 C9 H9A 109.5
N2 C9 H9B 109.5
H9A C9 H9B 109.5
N2 C9 H9C 109.5
H9A C9 H9C 109.5
H9B C9 H9C 109.5
N3 C10A H10A 109.5
N3 C10A H10B 109.5
N3 C10A H10C 109.5
N3 C10B H10D 109.5
N3 C10B H10E 109.5
H10D C10B H10E 109.5
N3 C10B H10F 109.5
H10D C10B H10F 109.5
H10E C10B H10F 109.5
N4 C11 H11A 109.5
N4 C11 H11B 109.5
H11A C11 H11B 109.5
N4 C11 H11C 109.5
H11A C11 H11C 109.5
H11B C11 H11C 109.5
Si1 C12 H12A 109.5
Si1 C12 H12B 109.5
H12A C12 H12B 109.5
Si1 C12 H12C 109.5
H12A C12 H12C 109.5
H12B C12 H12C 109.5
Si1 C13 H13A 109.5
Si1 C13 H13B 109.5
H13A C13 H13B 109.5
Si1 C13 H13C 109.5
H13A C13 H13C 109.5
H13B C13 H13C 109.5
Si1 C14 H14A 109.5
Si1 C14 H14B 109.5
H14A C14 H14B 109.5
Si1 C14 H14C 109.5
H14A C14 H14C 109.5
H14B C14 H14C 109.5
Si2 C15 H15A 109.5
Si2 C15 H15B 109.5
H15A C15 H15B 109.5
Si2 C15 H15C 109.5
H15A C15 H15C 109.5
H15B C15 H15C 109.5
Si2 C16 H16A 109.5
Si2 C16 H16B 109.5
H16A C16 H16B 109.5
Si2 C16 H16C 109.5
H16A C16 H16C 109.5
H16B C16 H16C 109.5
Si2 C17 H17A 109.5
Si2 C17 H17B 109.5
H17A C17 H17B 109.5
Si2 C17 H17C 109.5
H17A C17 H17C 109.5
H17B C17 H17C 109.5

loop_
_geom_bond_atom_site_label_1
_geom_bond_atom_site_label_2
_geom_bond_distance
Si1 N5 1.6740(13)
Si1 C14 1.8725(17)
Si1 C13 1.8763(17)
Si1 C12 1.8864(16)
Si1 Ca1 3.2782(6)
Si2 N5 1.6815(13)
Si2 C15 1.8727(17)
Si2 C17 1.8736(17)
Si2 C16 1.8857(17)
Si2 Ca1 3.5365(6)
N1 C1 1.428(2)
N1 C8 1.434(2)
N1 Ca1 2.2474(14)
N2 C9 1.474(2)
N2 C3 1.483(2)
N2 C2 1.484(2)
N2 Ca1 2.5096(14)
N3 C10B 1.426(5)
N3 C5A 1.438(3)
N3 C4A 1.498(3)
N3 C10A 1.510(3)
N3 C5B 1.521(5)
N3 C4B 1.524(4)
N3 Ca1 2.5830(14)
N4 C11 1.471(2)
N4 C6 1.480(2)
N4 C7 1.481(2)
N4 Ca1 2.4960(14)
N5 Ca1 2.3330(13)
Ca1 C7 3.1418(18)
Ca1 C5A 3.144(3)
Ca1 C4B 3.147(4)
Ca1 C2 3.1785(18)
Ca1 C8 3.2078(18)
Ca1 C1 3.2252(18)
C1 C2 1.513(2)
C1 H1A 0.9900
C1 H1B 0.9900
C2 H2A 0.9900
C2 H2B 0.9900
C3 C4A 1.516(3)
C3 C4B 1.540(5)
C3 H3A 0.9900
C3 H3B 0.9900
C3 H3C 0.9900
C3 H3D 0.9900
C4A H4A 0.9900
C4A H4B 0.9900
C5A C6 1.545(3)
C5A H5A 0.9900
C5A H5B 0.9900
C4B H4C 0.9900
C4B H4D 0.9900
C5B C6 1.392(5)
C5B H5C 0.9900
C5B H5D 0.9900
C6 H6A 0.9900
C6 H6B 0.9900
C6 H6C 0.9900
C6 H6D 0.9900
C7 C8 1.519(2)
C7 H7A 0.9900
C7 H7B 0.9900
C8 H8A 0.9900
C8 H8B 0.9900
C9 H9A 0.9800
C9 H9B 0.9800
C9 H9C 0.9800
C10A H10A 0.9800
C10A H10B 0.9800
C10A H10C 0.9800
C10B H10D 0.9800
C10B H10E 0.9800
C10B H10F 0.9800
C11 H11A 0.9800
C11 H11B 0.9800
C11 H11C 0.9800
C12 H12A 0.9800
C12 H12B 0.9800
C12 H12C 0.9800
C13 H13A 0.9800
C13 H13B 0.9800
C13 H13C 0.9800
C14 H14A 0.9800
C14 H14B 0.9800
C14 H14C 0.9800
C15 H15A 0.9800
C15 H15B 0.9800
C15 H15C 0.9800
C16 H16A 0.9800
C16 H16B 0.9800
C16 H16C 0.9800
C17 H17A 0.9800
C17 H17B 0.9800
C17 H17C 0.9800

loop_
_geom_torsion_atom_site_label_1
_geom_torsion_atom_site_label_2
_geom_torsion_atom_site_label_3
_geom_torsion_atom_site_label_4
_geom_torsion
C14 Si1 N5 Si2 -75.04(12)
C13 Si1 N5 Si2 50.21(13)
C12 Si1 N5 Si2 167.83(10)
Ca1 Si1 N5 Si2 168.67(14)
C14 Si1 N5 Ca1 116.29(8)
C13 Si1 N5 Ca1 -118.46(8)
C12 Si1 N5 Ca1 -0.84(9)
C15 Si2 N5 Si1 -94.38(11)
C17 Si2 N5 Si1 146.28(10)
C16 Si2 N5 Si1 25.69(13)
Ca1 Si2 N5 Si1 -167.22(16)
C15 Si2 N5 Ca1 72.84(10)
C17 Si2 N5 Ca1 -46.50(10)
C16 Si2 N5 Ca1 -167.09(8)
C1 N1 Ca1 N5 -105.40(13)
C8 N1 Ca1 N5 103.35(13)
C1 N1 Ca1 N4 144.70(13)
C8 N1 Ca1 N4 -6.55(12)
C1 N1 Ca1 N2 5.31(12)
C8 N1 Ca1 N2 -145.94(14)
C1 N1 Ca1 N3 75.11(13)
C8 N1 Ca1 N3 -76.14(13)
C1 N1 Ca1 C7 161.99(15)
C8 N1 Ca1 C7 10.74(12)
C1 N1 Ca1 C5A 90.09(14)
C8 N1 Ca1 C5A -61.16(14)
C1 N1 Ca1 C4B 60.26(15)
C8 N1 Ca1 C4B -90.99(15)
C1 N1 Ca1 C2 -11.24(11)
C8 N1 Ca1 C2 -162.49(16)
C1 N1 Ca1 C8 151.2(2)
C8 N1 Ca1 C1 -151.2(2)
C1 N1 Ca1 Si1 -98.34(13)
C8 N1 Ca1 Si1 110.41(13)
Si1 N5 Ca1 N1 172.33(6)
Si2 N5 Ca1 N1 2.99(10)
Si1 N5 Ca1 N4 -103.51(7)
Si2 N5 Ca1 N4 87.14(9)
Si1 N5 Ca1 N2 88.77(7)
Si2 N5 Ca1 N2 -80.58(9)
Si1 N5 Ca1 N3 -8.53(12)
Si2 N5 Ca1 N3 -177.88(7)
Si1 N5 Ca1 C7 -133.00(6)
Si2 N5 Ca1 C7 57.65(9)
Si1 N5 Ca1 C5A -57.2(2)
Si2 N5 Ca1 C5A 133.45(18)
Si1 N5 Ca1 C4B 44.7(3)
Si2 N5 Ca1 C4B -124.7(3)
Si1 N5 Ca1 C2 118.17(7)
Si2 N5 Ca1 C2 -51.18(9)
Si1 N5 Ca1 C8 -161.04(6)
Si2 N5 Ca1 C8 29.61(10)
Si1 N5 Ca1 C1 146.42(6)
Si2 N5 Ca1 C1 -22.93(10)
Si2 N5 Ca1 Si1 -169.35(13)
C11 N4 Ca1 N1 145.99(13)
C6 N4 Ca1 N1 -89.05(11)
C7 N4 Ca1 N1 29.46(10)
C11 N4 Ca1 N5 30.48(13)
C6 N4 Ca1 N5 155.45(10)
C7 N4 Ca1 N5 -86.04(11)
C11 N4 Ca1 N2 -163.29(11)
C6 N4 Ca1 N2 -38.33(13)
C7 N4 Ca1 N2 80.19(11)
C11 N4 Ca1 N3 -111.59(12)
C6 N4 Ca1 N3 13.37(11)
C7 N4 Ca1 N3 131.88(11)
C11 N4 Ca1 C7 116.53(17)
C6 N4 Ca1 C7 -118.51(16)
C11 N4 Ca1 C5A -131.53(15)
C6 N4 Ca1 C5A -6.57(12)
C7 N4 Ca1 C5A 111.94(13)
C11 N4 Ca1 C4B -140.36(15)
C6 N4 Ca1 C4B -15.39(13)
C7 N4 Ca1 C4B 103.12(13)
C11 N4 Ca1 C2 166.30(11)
C6 N4 Ca1 C2 -68.73(12)
C7 N4 Ca1 C2 49.78(11)
C11 N4 Ca1 C8 142.68(14)
C6 N4 Ca1 C8 -92.35(12)
C7 N4 Ca1 C8 26.16(10)
C11 N4 Ca1 C1 158.65(12)
C6 N4 Ca1 C1 -76.38(11)
C7 N4 Ca1 C1 42.13(10)
C11 N4 Ca1 Si1 -1.86(13)
C6 N4 Ca1 Si1 123.10(10)
C7 N4 Ca1 Si1 -118.39(9)
C9 N2 Ca1 N1 -146.61(13)
C3 N2 Ca1 N1 89.51(12)
C2 N2 Ca1 N1 -28.10(10)
C9 N2 Ca1 N5 -31.61(14)
C3 N2 Ca1 N5 -155.49(11)
C2 N2 Ca1 N5 86.90(11)
C9 N2 Ca1 N4 162.30(11)
C3 N2 Ca1 N4 38.42(13)
C2 N2 Ca1 N4 -79.19(11)
C9 N2 Ca1 N3 110.76(13)
C3 N2 Ca1 N3 -13.12(11)
C2 N2 Ca1 N3 -130.73(11)
C9 N2 Ca1 C7 -166.66(12)
C3 N2 Ca1 C7 69.46(12)
C2 N2 Ca1 C7 -48.15(11)
C9 N2 Ca1 C5A 137.36(14)
C3 N2 Ca1 C5A 13.47(12)
C2 N2 Ca1 C5A -104.14(12)
C9 N2 Ca1 C4B 133.19(17)
C3 N2 Ca1 C4B 9.31(15)
C2 N2 Ca1 C4B -108.31(15)
C9 N2 Ca1 C2 -118.51(17)
C3 N2 Ca1 C2 117.61(16)
C9 N2 Ca1 C8 -159.19(12)
C3 N2 Ca1 C8 76.93(12)
C2 N2 Ca1 C8 -40.68(11)
C9 N2 Ca1 C1 -143.97(14)
C3 N2 Ca1 C1 92.14(12)
C2 N2 Ca1 C1 -25.47(10)
C9 N2 Ca1 Si1 -0.07(13)
C3 N2 Ca1 Si1 -123.96(11)
C2 N2 Ca1 Si1 118.43(10)
C10B N3 Ca1 N1 -152.5(3)
C5A N3 Ca1 N1 33.35(16)
C4A N3 Ca1 N1 -83.98(15)
C10A N3 Ca1 N1 155.2(2)
C5B N3 Ca1 N1 79.5(2)
C4B N3 Ca1 N1 -30.4(2)
C10B N3 Ca1 N5 28.3(4)
C5A N3 Ca1 N5 -145.90(15)
C4A N3 Ca1 N5 96.77(16)
C10A N3 Ca1 N5 -24.0(2)
C5B N3 Ca1 N5 -99.7(2)
C4B N3 Ca1 N5 150.40(19)
C10B N3 Ca1 N4 137.6(3)
C5A N3 Ca1 N4 -36.60(15)
C4A N3 Ca1 N4 -153.93(16)
C10A N3 Ca1 N4 85.3(2)
C5B N3 Ca1 N4 9.6(2)
C4B N3 Ca1 N4 -100.3(2)
C10B N3 Ca1 N2 -83.4(3)
C5A N3 Ca1 N2 102.37(15)
C4A N3 Ca1 N2 -14.96(15)
C10A N3 Ca1 N2 -135.8(2)
C5B N3 Ca1 N2 148.5(2)
C4B N3 Ca1 N2 38.66(19)
C10B N3 Ca1 C7 157.7(3)
C5A N3 Ca1 C7 -16.47(15)
C4A N3 Ca1 C7 -133.80(15)
C10A N3 Ca1 C7 105.4(2)
C5B N3 Ca1 C7 29.7(2)
C4B N3 Ca1 C7 -80.17(19)
C10B N3 Ca1 C5A 174.2(4)
C4A N3 Ca1 C5A -117.3(2)
C10A N3 Ca1 C5A 121.9(2)
C5B N3 Ca1 C5A 46.2(2)
C4B N3 Ca1 C5A -63.7(2)
C10B N3 Ca1 C4B -122.1(4)
C5A N3 Ca1 C4B 63.7(2)
C4A N3 Ca1 C4B -53.6(2)
C10A N3 Ca1 C4B -174.4(3)
C5B N3 Ca1 C4B 109.9(3)
C10B N3 Ca1 C2 -103.7(3)
C5A N3 Ca1 C2 82.15(15)
C4A N3 Ca1 C2 -35.18(15)
C10A N3 Ca1 C2 -156.0(2)
C5B N3 Ca1 C2 128.3(2)
C4B N3 Ca1 C2 18.4(2)
C10B N3 Ca1 C8 -174.6(3)
C5A N3 Ca1 C8 11.17(15)
C4A N3 Ca1 C8 -106.16(15)
C10A N3 Ca1 C8 133.0(2)
C5B N3 Ca1 C8 57.3(2)
C4B N3 Ca1 C8 -52.5(2)
C10B N3 Ca1 C1 -131.0(3)
C5A N3 Ca1 C1 54.86(15)
C4A N3 Ca1 C1 -62.47(15)
C10A N3 Ca1 C1 176.7(2)
C5B N3 Ca1 C1 101.0(2)
C4B N3 Ca1 C1 -8.85(19)
C10B N3 Ca1 Si1 23.7(3)
C5A N3 Ca1 Si1 -150.45(14)
C4A N3 Ca1 Si1 92.22(15)
C10A N3 Ca1 Si1 -28.6(2)
C5B N3 Ca1 Si1 -104.3(2)
C4B N3 Ca1 Si1 145.85(19)
N5 Si1 Ca1 N1 -12.74(10)
C14 Si1 Ca1 N1 -101.78(10)
C13 Si1 Ca1 N1 75.27(11)
C12 Si1 Ca1 N1 166.38(10)
C14 Si1 Ca1 N5 -89.05(10)
C13 Si1 Ca1 N5 88.01(10)
C12 Si1 Ca1 N5 179.12(9)
N5 Si1 Ca1 N4 91.44(8)
C14 Si1 Ca1 N4 2.40(8)
C13 Si1 Ca1 N4 179.45(9)
C12 Si1 Ca1 N4 -89.44(7)
N5 Si1 Ca1 N2 -104.55(8)
C14 Si1 Ca1 N2 166.41(8)
C13 Si1 Ca1 N2 -16.54(9)
C12 Si1 Ca1 N2 74.57(7)
N5 Si1 Ca1 N3 174.46(8)
C14 Si1 Ca1 N3 85.42(8)
C13 Si1 Ca1 N3 -97.53(9)
C12 Si1 Ca1 N3 -6.42(7)
N5 Si1 Ca1 C7 60.38(8)
C14 Si1 Ca1 C7 -28.66(9)
C13 Si1 Ca1 C7 148.39(9)
C12 Si1 Ca1 C7 -120.50(8)
N5 Si1 Ca1 C5A 155.26(11)
C14 Si1 Ca1 C5A 66.22(11)
C13 Si1 Ca1 C5A -116.73(11)
C12 Si1 Ca1 C5A -25.62(10)
N5 Si1 Ca1 C4B -162.12(14)
C14 Si1 Ca1 C4B 108.83(14)
C13 Si1 Ca1 C4B -74.11(15)
C12 Si1 Ca1 C4B 16.99(14)
N5 Si1 Ca1 C2 -76.11(8)
C14 Si1 Ca1 C2 -165.16(8)
C13 Si1 Ca1 C2 11.90(9)
C12 Si1 Ca1 C2 103.00(7)
N5 Si1 Ca1 C8 31.97(10)
C14 Si1 Ca1 C8 -57.08(10)
C13 Si1 Ca1 C8 119.98(11)
C12 Si1 Ca1 C8 -148.91(9)
N5 Si1 Ca1 C1 -53.28(9)
C14 Si1 Ca1 C1 -142.33(9)
C13 Si1 Ca1 C1 34.73(10)
C12 Si1 Ca1 C1 125.84(9)
C8 N1 C1 C2 171.98(15)
Ca1 N1 C1 C2 19.11(19)
C8 N1 C1 Ca1 152.9(2)
N5 Ca1 C1 N1 88.32(13)
N4 Ca1 C1 N1 -33.55(13)
N2 Ca1 C1 N1 -173.39(15)
N3 Ca1 C1 N1 -106.11(13)
C7 Ca1 C1 N1 -14.45(12)
C5A Ca1 C1 N1 -83.64(14)
C4B Ca1 C1 N1 -110.93(16)
C2 Ca1 C1 N1 161.32(19)
C8 Ca1 C1 N1 -15.71(12)
Si1 Ca1 C1 N1 115.93(12)
N1 Ca1 C1 C2 -161.32(19)
N5 Ca1 C1 C2 -73.00(11)
N4 Ca1 C1 C2 165.12(10)
N2 Ca1 C1 C2 25.29(9)
N3 Ca1 C1 C2 92.56(10)
C7 Ca1 C1 C2 -175.78(11)
C5A Ca1 C1 C2 115.04(11)
C4B Ca1 C1 C2 87.75(14)
C8 Ca1 C1 C2 -177.03(13)
Si1 Ca1 C1 C2 -45.40(13)
C9 N2 C2 C1 171.91(14)
C3 N2 C2 C1 -66.62(19)
Ca1 N2 C2 C1 49.70(15)
C9 N2 C2 Ca1 122.21(14)
C3 N2 C2 Ca1 -116.32(14)
N1 C1 C2 N2 -48.6(2)
Ca1 C1 C2 N2 -36.94(12)
N1 C1 C2 Ca1 -11.69(12)
N1 Ca1 C2 N2 143.53(12)
N5 Ca1 C2 N2 -105.39(10)
N4 Ca1 C2 N2 117.39(10)
N3 Ca1 C2 N2 46.44(10)
C7 Ca1 C2 N2 138.30(10)
C5A Ca1 C2 N2 73.05(11)
C4B Ca1 C2 N2 56.18(13)
C8 Ca1 C2 N2 136.42(11)
C1 Ca1 C2 N2 134.26(16)
Si1 Ca1 C2 N2 -74.97(10)
N1 Ca1 C2 C1 9.27(9)
N5 Ca1 C2 C1 120.35(10)
N4 Ca1 C2 C1 -16.86(12)
N2 Ca1 C2 C1 -134.26(16)
N3 Ca1 C2 C1 -87.81(10)
C7 Ca1 C2 C1 4.04(11)
C5A Ca1 C2 C1 -61.21(11)
C4B Ca1 C2 C1 -78.08(14)
C8 Ca1 C2 C1 2.17(10)
Si1 Ca1 C2 C1 150.78(9)
C9 N2 C3 C4A -85.3(2)
C2 N2 C3 C4A 153.54(19)
Ca1 N2 C3 C4A 41.4(2)
C9 N2 C3 C4B -143.3(2)
C2 N2 C3 C4B 95.5(3)
Ca1 N2 C3 C4B -16.6(3)
C10B N3 C4A C3 165.0(3)
C5A N3 C4A C3 -64.8(3)
C10A N3 C4A C3 174.1(2)
C5B N3 C4A C3 -108.7(4)
C4B N3 C4A C3 -43.6(3)
Ca1 N3 C4A C3 42.6(2)
N2 C3 C4A N3 -60.4(3)
C4B C3 C4A N3 43.5(2)
C10B N3 C5A C6 -114.2(4)
C4A N3 C5A C6 171.0(2)
C10A N3 C5A C6 -71.0(3)
C5B N3 C5A C6 -42.8(3)
C4B N3 C5A C6 152.1(3)
Ca1 N3 C5A C6 59.1(2)
C10B N3 C5A Ca1 -173.3(4)
C4A N3 C5A Ca1 111.95(18)
C10A N3 C5A Ca1 -130.12(19)
C5B N3 C5A Ca1 -101.9(3)
C4B N3 C5A Ca1 93.0(2)
N1 Ca1 C5A N3 -145.32(16)
N5 Ca1 C5A N3 78.1(2)
N4 Ca1 C5A N3 133.93(18)
N2 Ca1 C5A N3 -71.35(14)
C7 Ca1 C5A N3 161.92(17)
C4B Ca1 C5A N3 -64.5(2)
C2 Ca1 C5A N3 -97.62(15)
C8 Ca1 C5A N3 -167.57(17)
C1 Ca1 C5A N3 -122.21(15)
Si1 Ca1 C5A N3 41.20(19)
N1 Ca1 C5A C6 86.72(14)
N5 Ca1 C5A C6 -49.9(3)
N4 Ca1 C5A C6 5.97(11)
N2 Ca1 C5A C6 160.69(15)
N3 Ca1 C5A C6 -128.0(2)
C7 Ca1 C5A C6 33.97(13)
C4B Ca1 C5A C6 167.6(3)
C2 Ca1 C5A C6 134.43(14)
C8 Ca1 C5A C6 64.48(13)
C1 Ca1 C5A C6 109.83(15)
Si1 Ca1 C5A C6 -86.75(15)
C10B N3 C4B C3 69.0(4)
C5A N3 C4B C3 -160.1(4)
C4A N3 C4B C3 41.8(2)
C10A N3 C4B C3 109.1(4)
C5B N3 C4B C3 -171.2(3)
Ca1 N3 C4B C3 -63.5(3)
C10B N3 C4B Ca1 132.5(3)
C5A N3 C4B Ca1 -96.62(17)
C4A N3 C4B Ca1 105.28(19)
C10A N3 C4B Ca1 172.6(4)
C5B N3 C4B Ca1 -107.7(2)
N2 C3 C4B N3 60.0(3)
C4A C3 C4B N3 -41.6(2)
N2 C3 C4B Ca1 12.59(19)
C4A C3 C4B Ca1 -89.0(2)
N1 Ca1 C4B N3 148.0(2)
N5 Ca1 C4B N3 -78.4(4)
N4 Ca1 C4B N3 72.62(17)
N2 Ca1 C4B N3 -130.7(2)
C7 Ca1 C4B N3 99.41(18)
C5A Ca1 C4B N3 57.9(2)
C2 Ca1 C4B N3 -159.4(2)
C8 Ca1 C4B N3 124.07(19)
C1 Ca1 C4B N3 169.9(2)
Si1 Ca1 C4B N3 -48.4(2)
N1 Ca1 C4B C3 -89.85(19)
N5 Ca1 C4B C3 43.8(4)
N4 Ca1 C4B C3 -165.2(2)
N2 Ca1 C4B C3 -8.54(13)
N3 Ca1 C4B C3 122.1(3)
C7 Ca1 C4B C3 -138.45(19)
C5A Ca1 C4B C3 -179.9(4)
C2 Ca1 C4B C3 -37.28(16)
C8 Ca1 C4B C3 -113.79(19)
C1 Ca1 C4B C3 -67.91(17)
Si1 Ca1 C4B C3 73.8(2)
C10B N3 C5B C6 -173.8(4)
C5A N3 C5B C6 51.6(3)
C4A N3 C5B C6 115.1(4)
C10A N3 C5B C6 -156.4(4)
C4B N3 C5B C6 65.5(4)
Ca1 N3 C5B C6 -36.5(4)
N3 C5B C6 N4 54.4(4)
N3 C5B C6 C5A -46.7(3)
C11 N4 C6 C5B 88.7(3)
C7 N4 C6 C5B -150.6(3)
Ca1 N4 C6 C5B -38.8(3)
C11 N4 C6 C5A 139.2(2)
C7 N4 C6 C5A -100.1(2)
Ca1 N4 C6 C5A 11.7(2)
N3 C5A C6 C5B 47.9(3)
Ca1 C5A C6 C5B 92.5(3)
N3 C5A C6 N4 -53.4(3)
Ca1 C5A C6 N4 -8.78(16)
C11 N4 C7 C8 -172.45(15)
C6 N4 C7 C8 65.76(19)
Ca1 N4 C7 C8 -51.29(15)
C11 N4 C7 Ca1 -121.16(13)
C6 N4 C7 Ca1 117.05(14)
N1 Ca1 C7 N4 -142.05(13)
N5 Ca1 C7 N4 105.68(10)
N2 Ca1 C7 N4 -116.81(10)
N3 Ca1 C7 N4 -45.28(10)
C5A Ca1 C7 N4 -53.34(11)
C4B Ca1 C7 N4 -73.62(13)
C2 Ca1 C7 N4 -136.90(10)
C8 Ca1 C7 N4 -133.07(16)
C1 Ca1 C7 N4 -134.94(11)
Si1 Ca1 C7 N4 78.99(11)
N1 Ca1 C7 C8 -8.98(10)
N5 Ca1 C7 C8 -121.25(11)
N4 Ca1 C7 C8 133.07(16)
N2 Ca1 C7 C8 16.26(12)
N3 Ca1 C7 C8 87.79(11)
C5A Ca1 C7 C8 79.73(12)
C4B Ca1 C7 C8 59.45(13)
C2 Ca1 C7 C8 -3.83(11)
C1 Ca1 C7 C8 -1.87(10)
Si1 Ca1 C7 C8 -147.93(9)
C1 N1 C8 C7 -171.53(15)
Ca1 N1 C8 C7 -18.2(2)
C1 N1 C8 Ca1 -153.3(2)
N4 C7 C8 N1 49.8(2)
Ca1 C7 C8 N1 11.45(13)
N4 C7 C8 Ca1 38.33(12)
N5 Ca1 C8 N1 -90.60(13)
N4 Ca1 C8 N1 171.85(15)
N2 Ca1 C8 N1 32.20(13)
N3 Ca1 C8 N1 105.16(13)
C7 Ca1 C8 N1 -162.1(2)
C5A Ca1 C8 N1 110.75(15)
C4B Ca1 C8 N1 81.68(15)
C2 Ca1 C8 N1 13.88(12)
C1 Ca1 C8 N1 15.32(12)
Si1 Ca1 C8 N1 -108.26(13)
N1 Ca1 C8 C7 162.1(2)
N5 Ca1 C8 C7 71.52(12)
N4 Ca1 C8 C7 -26.03(10)
N2 Ca1 C8 C7 -165.68(11)
N3 Ca1 C8 C7 -92.72(11)
C5A Ca1 C8 C7 -87.13(12)
C4B Ca1 C8 C7 -116.20(14)
C2 Ca1 C8 C7 176.00(12)
C1 Ca1 C8 C7 177.44(14)
Si1 Ca1 C8 C7 53.86(14)
